data_7701229
loop_
_publ_author_name
'Stein, Timo'
'Hoffmann, Frank'
'Fr\"oba, Michael'

_publ_section_title
;
 A new set of metal-organic frameworks synthesised from
 diisophthalate-based, 2'-phosphorus-substituted m-terphenyl linker
 molecules.
;
_journal_issue 40
_journal_name_full 'Dalton transactions (Cambridge, England : 2003)'
_journal_page_first 15127
_journal_page_last 15135
_journal_paper_doi 10.1039/c9dt03044a
_journal_volume 48
_journal_year 2019
_chemical_formula_moiety '3(C34 H19 O8 P 4-), 4(Cd 2+), 4(C2 H8 N +), (H2 O)'
_chemical_formula_sum 'C110 H91 Cd4 N4 O25 P3'
_chemical_formula_weight 2411.37
_chemical_name_common UHM-70
_space_group_crystal_system orthorhombic
_space_group_IT_number 58
_space_group_name_Hall '-P 2 2n'
_space_group_name_H-M_alt 'P n n m'
_symmetry_space_group_name_Hall '-P 2 2n'
_symmetry_space_group_name_H-M 'P n n m'
_atom_sites_solution_hydrogens mixed
_audit_creation_method SHELXL-2018/3
_audit_update_record
;
2019-07-24 deposited with the CCDC.    2019-08-14 downloaded from the CCDC.
;
_cell_angle_alpha 90
_cell_angle_beta 90
_cell_angle_gamma 90
_cell_formula_units_Z 4
_cell_length_a 15.7544(2)
_cell_length_b 20.0444(2)
_cell_length_c 42.0915(5)
_cell_measurement_reflns_used 24840
_cell_measurement_temperature 100(2)
_cell_measurement_theta_max 76.0140
_cell_measurement_theta_min 3.8190
_cell_volume 13292.0(3)
_computing_cell_refinement 'CrysAlisPro 1.171.39.46 (Rigaku OD, 2018)'
_computing_data_collection 'CrysAlisPro 1.171.39.46 (Rigaku OD, 2018)'
_computing_data_reduction 'CrysAlisPro 1.171.39.46 (Rigaku OD, 2018)'
_computing_structure_refinement 'SHELXL-2018/3 (Sheldrick, 2018)'
_computing_structure_solution 'SHELXT 2018/2 (Sheldrick, 2018)'
_diffrn_ambient_environment N~2~
_diffrn_ambient_temperature 100(2)
_diffrn_detector 'CCD plate'
_diffrn_detector_area_resol_mean 5.2063
_diffrn_detector_type Atlas
_diffrn_measured_fraction_theta_full 1.000
_diffrn_measured_fraction_theta_max 1.000
_diffrn_measurement_details
;
List of Runs (angles in degrees, time in seconds):

  # Type    Start    End  Width  t~exp~   \w     \q     \k     \f   Frames
#--------------------------------------------------------------------------
  1  \w   -117.00 -18.00   1.00    4.00    --  -42.35 -38.00  30.00   99
  2  \w   -115.00 -61.00   1.00    4.00    --  -42.35-145.00 121.00   54
  3  \w   -115.00 -14.00   1.00    4.00    --  -42.35 -57.00-180.00  101
  4  \w     29.00 109.00   1.00   20.00    --  112.00 -94.00  90.00   80
  5  \w     83.00 178.00   1.00   20.00    --  112.00  61.00 150.00   95
  6  \w     29.00 109.00   1.00   20.00    --  112.00 -94.00-150.00   80
  7  \w     36.00 116.00   1.00   20.00    --  112.00-111.00  60.00   80
  8  \w     29.00 109.00   1.00   20.00    --  112.00 -94.00-180.00   80
  9  \w     84.00 178.00   1.00   20.00    --  112.00  30.00-180.00   94
 10  \w     86.00 178.00   1.00   20.00    --  112.00  45.00 -90.00   92
 11  \w   -115.00 -20.00   1.00    4.00    --  -42.35 -57.00 -60.00   95
;
_diffrn_measurement_device 'four-circle diffractometer'
_diffrn_measurement_device_type 'SuperNova, Dual, Cu at home/near, Atlas'
_diffrn_measurement_method '\w scans'
_diffrn_orient_matrix_type 'CrysAlisPro convention (1999,Acta A55,543-557)'
_diffrn_orient_matrix_UB_11 -0.0277411000
_diffrn_orient_matrix_UB_12 0.0361946000
_diffrn_orient_matrix_UB_13 -0.0305788000
_diffrn_orient_matrix_UB_21 -0.0523904000
_diffrn_orient_matrix_UB_22 0.0495884000
_diffrn_orient_matrix_UB_23 0.0199674000
_diffrn_orient_matrix_UB_31 0.0777501000
_diffrn_orient_matrix_UB_32 0.0462228000
_diffrn_orient_matrix_UB_33 0.0025594000
_diffrn_radiation_monochromator mirror
_diffrn_radiation_probe x-ray
_diffrn_radiation_type CuK\a
_diffrn_radiation_wavelength 1.54184
_diffrn_reflns_av_R_equivalents 0.0454
_diffrn_reflns_av_unetI/netI 0.0268
_diffrn_reflns_Laue_measured_fraction_full 1.000
_diffrn_reflns_Laue_measured_fraction_max 1.000
_diffrn_reflns_limit_h_max 18
_diffrn_reflns_limit_h_min -18
_diffrn_reflns_limit_k_max 24
_diffrn_reflns_limit_k_min -17
_diffrn_reflns_limit_l_max 49
_diffrn_reflns_limit_l_min -50
_diffrn_reflns_number 68468
_diffrn_reflns_point_group_measured_fraction_full 1.000
_diffrn_reflns_point_group_measured_fraction_max 1.000
_diffrn_reflns_theta_full 67.495
_diffrn_reflns_theta_max 67.495
_diffrn_reflns_theta_min 3.568
_diffrn_source 'micro-focus sealed X-ray tube'
_diffrn_source_type 'SuperNova (Cu) X-ray Source'
_exptl_absorpt_coefficient_mu 5.895
_exptl_absorpt_correction_T_max 1.00000
_exptl_absorpt_correction_T_min 0.29746
_exptl_absorpt_correction_type multi-scan
_exptl_absorpt_process_details
;
CrysAlisPro 1.171.39.46 (Rigaku Oxford Diffraction, 2018)
Empirical absorption correction using spherical harmonics,
 implemented in SCALE3 ABSPACK scaling algorithm.
;
_exptl_crystal_colour colorless
_exptl_crystal_density_diffrn 1.205
_exptl_crystal_description block
_exptl_crystal_F_000 4864
_exptl_crystal_size_max 0.30
_exptl_crystal_size_mid 0.30
_exptl_crystal_size_min 0.05
_refine_diff_density_max 2.520
_refine_diff_density_min -0.786
_refine_diff_density_rms 0.125
_refine_ls_extinction_method none
_refine_ls_goodness_of_fit_ref 1.049
_refine_ls_hydrogen_treatment mixed
_refine_ls_matrix_type full
_refine_ls_number_parameters 720
_refine_ls_number_reflns 12155
_refine_ls_number_restraints 206
_refine_ls_restrained_S_all 1.047
_refine_ls_R_factor_all 0.0839
_refine_ls_R_factor_gt 0.0770
_refine_ls_shift/su_max 0.001
_refine_ls_shift/su_mean 0.000
_refine_ls_structure_factor_coef Fsqd
_refine_ls_weighting_details 'w=1/[\s^2^(Fo^2^)+(0.0913P)^2^+92.1801P] where P=(Fo^2^+2Fc^2^)/3'
_refine_ls_weighting_scheme calc
_refine_ls_wR_factor_gt 0.2081
_refine_ls_wR_factor_ref 0.2141
_reflns_Friedel_coverage 0.000
_reflns_number_gt 10527
_reflns_number_total 12155
_reflns_threshold_expression 'I > 2\s(I)'
_cod_data_source_file c9dt03044a2.cif
_cod_data_source_block UHM-70
_cod_depositor_comments 'Adding full bibliography for 7701221--7701232.cif.'
_cod_database_code 7701229
_shelx_shelxl_version_number 2018/3
_shelx_space_group_comment
;
The symmetry employed for this shelxl refinement is uniquely defined
by the following loop, which should always be used as a source of
symmetry information in preference to the above space-group names.
They are only intended as comments.
;
_cell_oxdiff_length_a 15.7567(3)
_cell_oxdiff_length_b 20.0469(3)
_cell_oxdiff_length_c 42.0801(7)
_cell_oxdiff_angle_alpha 90.0340(14)
_cell_oxdiff_angle_beta 90.0189(15)
_cell_oxdiff_angle_gamma 89.9374(16)
_cell_oxdiff_volume 13291.9(4)
_cell_oxdiff_measurement_reflns_used 24759
_shelx_estimated_absorpt_t_min 0.271
_shelx_estimated_absorpt_t_max 0.757
_oxdiff_exptl_absorpt_empirical_full_min 0.662
_oxdiff_exptl_absorpt_empirical_full_max 2.588
_oxdiff_exptl_absorpt_empirical_details
;
Empirical correction (ABSPACK) includes:
- Absorption correction using spherical harmonics
- Frame scaling
;

loop_
_space_group_symop_operation_xyz
'x, y, z'
'-x, -y, z'
'-x+1/2, y+1/2, -z+1/2'
'x+1/2, -y+1/2, -z+1/2'
'-x, -y, -z'
'x, y, -z'
'x-1/2, -y-1/2, z-1/2'
'-x-1/2, y-1/2, z-1/2'

loop_
_atom_site_label
_atom_site_type_symbol
_atom_site_fract_x
_atom_site_fract_y
_atom_site_fract_z
_atom_site_U_iso_or_equiv
_atom_site_adp_type
_atom_site_occupancy
_atom_site_site_symmetry_order
_atom_site_calc_flag
_atom_site_refinement_flags_posn
_atom_site_refinement_flags_adp
_atom_site_refinement_flags_occupancy
_atom_site_disorder_assembly
_atom_site_disorder_group
Cd1 Cd 0.42854(3) 0.18121(2) 0.11506(2) 0.04078(16) Uani 1 1 d . . . . .
Cd2 Cd 0.11049(4) 0.17715(2) 0.38688(2) 0.04389(17) Uani 1 1 d . . . . .
P40A P 0.22843(12) 0.44459(11) 0.24191(4) 0.0506(4) Uani 1 1 d . . . . .
O10A O 0.4663(4) 0.3144(2) 0.11341(10) 0.0485(12) Uani 1 1 d . . . . .
O11A O 0.4033(4) 0.2583(2) 0.15222(12) 0.0559(13) Uani 1 1 d . . . . .
O12A O 0.3950(3) 0.5599(2) 0.11326(10) 0.0485(12) Uani 1 1 d . . . . .
O13A O 0.3765(3) 0.6112(2) 0.15870(10) 0.0450(11) Uani 1 1 d . . . . .
O30A O 0.0712(3) 0.3202(2) 0.38893(11) 0.0501(12) Uani 1 1 d . . . . .
O31A O 0.1663(4) 0.2622(2) 0.36141(11) 0.0565(14) Uani 1 1 d . . . . .
O32A O 0.0798(3) 0.5678(2) 0.38387(13) 0.0552(13) Uani 1 1 d . . . . .
O33A O 0.1651(4) 0.6174(2) 0.35037(12) 0.0597(15) Uani 1 1 d . . . . .
C10A C 0.3973(4) 0.4302(3) 0.20895(15) 0.0367(13) Uani 1 1 d . . . . .
C11A C 0.4109(4) 0.3725(3) 0.19117(15) 0.0384(14) Uani 1 1 d . . . . .
H11A H 0.417388 0.330982 0.201779 0.046 Uiso 1 1 calc R U . . .
C12A C 0.4149(4) 0.3746(3) 0.15857(15) 0.0385(14) Uani 1 1 d . . . . .
C13A C 0.4071(4) 0.4349(3) 0.14255(15) 0.0347(13) Uani 1 1 d . . . . .
H13A H 0.411203 0.436465 0.120043 0.042 Uiso 1 1 calc R U . . .
C14A C 0.3931(4) 0.4934(3) 0.16010(14) 0.0362(13) Uani 1 1 d . . . . .
C15A C 0.3882(4) 0.4904(3) 0.19302(14) 0.0372(13) Uani 1 1 d . . . . .
H15A H 0.378468 0.530119 0.204787 0.045 Uiso 1 1 calc R U . . .
C16A C 0.4303(5) 0.3114(3) 0.14004(16) 0.0451(16) Uani 1 1 d . . . . .
C17A C 0.3878(4) 0.5594(3) 0.14323(15) 0.0394(14) Uani 1 1 d . . . . .
C20A C 0.3278(4) 0.4338(3) 0.26381(15) 0.0365(13) Uani 1 1 d . . . . .
C21A C 0.4009(4) 0.4254(3) 0.24428(15) 0.0390(14) Uani 1 1 d . . . . .
C22A C 0.4799(5) 0.4105(4) 0.25769(17) 0.0511(17) Uani 1 1 d . . . . .
H22A H 0.527881 0.403892 0.244406 0.061 Uiso 1 1 calc R U . . .
C23A C 0.4880(5) 0.4054(5) 0.29045(18) 0.061(2) Uani 1 1 d . . . . .
H23A H 0.541653 0.395916 0.299705 0.073 Uiso 1 1 calc R U . . .
C24A C 0.4169(5) 0.4143(4) 0.30960(17) 0.0535(18) Uani 1 1 d . . . . .
H24A H 0.423079 0.410919 0.331994 0.064 Uiso 1 1 calc R U . . .
C25A C 0.3381(4) 0.4279(3) 0.29718(15) 0.0372(13) Uani 1 1 d . . . . .
C30A C 0.2664(4) 0.4340(3) 0.32046(14) 0.0383(14) Uani 1 1 d . . . . .
C31A C 0.2347(4) 0.3766(3) 0.33415(14) 0.0398(14) Uani 1 1 d . . . . .
H31A H 0.258204 0.334657 0.328407 0.048 Uiso 1 1 calc R U . . .
C32A C 0.1688(4) 0.3791(3) 0.35627(14) 0.0381(14) Uani 1 1 d . . . . .
C33A C 0.1353(4) 0.4405(3) 0.36501(14) 0.0353(13) Uani 1 1 d . . . . .
H33A H 0.089143 0.442783 0.379508 0.042 Uiso 1 1 calc R U . . .
C34A C 0.1701(4) 0.4994(3) 0.35225(14) 0.0398(14) Uani 1 1 d . . . . .
C35A C 0.2351(4) 0.4956(3) 0.32975(14) 0.0413(14) Uani 1 1 d . . . . .
H35A H 0.257813 0.535311 0.320799 0.050 Uiso 1 1 calc R U . . .
C36A C 0.1321(5) 0.3162(3) 0.36942(15) 0.0445(16) Uani 1 1 d . . . . .
C37A C 0.1370(5) 0.5661(3) 0.36253(15) 0.0434(15) Uani 1 1 d . . . . .
C40A C 0.2033(5) 0.5339(5) 0.24649(18) 0.059(2) Uani 1 1 d . . . . .
C41A C 0.2657(6) 0.5793(4) 0.2568(2) 0.067(2) Uani 1 1 d . . . . .
H41A H 0.319359 0.563662 0.263922 0.081 Uiso 1 1 calc R U . . .
C42A C 0.2479(9) 0.6481(5) 0.2565(3) 0.104(4) Uani 1 1 d . . . . .
H42A H 0.290199 0.679005 0.262998 0.124 Uiso 1 1 calc R U . . .
C43A C 0.1703(11) 0.6710(6) 0.2469(4) 0.117(5) Uani 1 1 d . . . . .
H43A H 0.157729 0.717320 0.247558 0.140 Uiso 1 1 calc R U . . .
C44A C 0.1093(9) 0.6253(7) 0.2361(3) 0.111(5) Uani 1 1 d . . . . .
H44A H 0.055779 0.640746 0.228728 0.133 Uiso 1 1 calc R U . . .
C45A C 0.1271(6) 0.5578(6) 0.2361(2) 0.085(3) Uani 1 1 d . . . . .
H45A H 0.085337 0.527340 0.228669 0.102 Uiso 1 1 calc R U . . .
C46A C 0.1495(5) 0.3989(4) 0.26552(16) 0.0555(19) Uani 1 1 d . . . . .
C47A C 0.0832(5) 0.4284(5) 0.28220(17) 0.063(2) Uani 1 1 d . . . . .
H47A H 0.078662 0.475665 0.283091 0.075 Uiso 1 1 calc R U . . .
C48A C 0.0226(6) 0.3882(6) 0.29779(19) 0.076(3) Uani 1 1 d . . . . .
H48A H -0.023109 0.408250 0.308993 0.091 Uiso 1 1 calc R U . . .
C49A C 0.0300(7) 0.3199(6) 0.2967(2) 0.080(3) Uani 1 1 d . . . . .
H49A H -0.010119 0.292575 0.307396 0.097 Uiso 1 1 calc R U . . .
C50A C 0.0958(8) 0.2912(6) 0.2800(2) 0.091(4) Uani 1 1 d . . . . .
H50A H 0.101064 0.243983 0.279202 0.110 Uiso 1 1 calc R U . . .
C51A C 0.1546(7) 0.3311(5) 0.2644(2) 0.072(3) Uani 1 1 d . . . . .
H51A H 0.199101 0.310715 0.252652 0.087 Uiso 1 1 calc R U . . .
P40B P 0.51863(18) 0.28631(15) 0.500000 0.0552(7) Uani 1 2 d S T P . .
O10B O 0.1239(3) 0.1912(2) 0.44086(10) 0.0465(11) Uani 1 1 d . . . . .
O11B O 0.2408(4) 0.1620(3) 0.41547(12) 0.0652(15) Uani 1 1 d . . . . .
O30B O 0.8081(4) 0.2862(3) 0.58480(11) 0.0600(14) Uani 1 1 d . . . . .
O31B O 0.9219(3) 0.3182(3) 0.55951(11) 0.0581(14) Uani 1 1 d . . . . .
C10B C 0.3803(8) 0.1591(6) 0.500000 0.062(3) Uani 1 2 d S T P . .
C11B C 0.3359(5) 0.1625(4) 0.4718(2) 0.0539(18) Uani 1 1 d . . . . .
H11B H 0.365684 0.158671 0.452263 0.065 Uiso 1 1 calc R U . . .
C12B C 0.2492(5) 0.1715(3) 0.47148(16) 0.0461(16) Uani 1 1 d . . . . .
C13B C 0.2051(6) 0.1780(5) 0.500000 0.043(2) Uani 1 2 d S T P . .
H13B H 0.145823 0.186620 0.499999 0.052 Uiso 1 2 calc R U P . .
C14B C 0.2019(5) 0.1753(3) 0.44062(16) 0.0476(17) Uani 1 1 d . . . . .
C20B C 0.5361(5) 0.1947(3) 0.500000 0.050(2) Uani 1 2 d GS T P A .
C21B C 0.4734(4) 0.1473(4) 0.4944(3) 0.064(5) Uani 0.5 1 d G . P A -1
C22B C 0.4958(6) 0.0833(4) 0.4849(4) 0.075(5) Uani 0.5 1 d G . P A -1
H22B H 0.452992 0.050882 0.481087 0.090 Uiso 0.5 1 calc R U P A -1
C23B C 0.5808(7) 0.0665(4) 0.4811(3) 0.099(8) Uani 0.5 1 d G . P A -1
H23B H 0.596121 0.022736 0.474685 0.118 Uiso 0.5 1 calc R U P A -1
C24B C 0.6435(5) 0.1139(5) 0.4868(4) 0.082(6) Uani 0.5 1 d G . P A -1
H24B H 0.701599 0.102481 0.484165 0.098 Uiso 0.5 1 calc R U P A -1
C25B C 0.6211(4) 0.1780(4) 0.4962(3) 0.069(4) Uani 0.5 1 d G . P A -1
C30B C 0.6940(7) 0.2254(6) 0.500000 0.055(3) Uani 1 2 d S T P . .
C31B C 0.7313(5) 0.2442(4) 0.52822(18) 0.0554(19) Uani 1 1 d . . . . .
H31B H 0.705620 0.231729 0.547752 0.066 Uiso 1 1 calc R U . . .
C32B C 0.8059(5) 0.2812(4) 0.52856(16) 0.0460(16) Uani 1 1 d . . . . .
C33B C 0.8427(6) 0.2992(5) 0.500000 0.044(2) Uani 1 2 d S T P . .
H33B H 0.893884 0.324290 0.500000 0.053 Uiso 1 2 calc R U P . .
C34B C 0.8472(5) 0.2974(4) 0.55950(16) 0.0507(17) Uani 1 1 d . . . . .
C40B C 0.4725(9) 0.2999(7) 0.5403(3) 0.081(3) Uani 0.5 1 d G . P B -1
C41B C 0.4853(10) 0.2531(6) 0.5642(4) 0.088(3) Uani 0.5 1 d G . P B -1
H41B H 0.514496 0.212720 0.559701 0.106 Uiso 0.5 1 calc R U P B -1
C42B C 0.4554(11) 0.2653(8) 0.5947(3) 0.121(4) Uani 0.5 1 d G . P B -1
H42B H 0.464096 0.233322 0.611067 0.145 Uiso 0.5 1 calc R U P B -1
C43B C 0.4126(11) 0.3244(10) 0.6014(3) 0.126(6) Uani 0.5 1 d G . P B -1
H43B H 0.392181 0.332743 0.622223 0.151 Uiso 0.5 1 calc R U P B -1
C44B C 0.3999(10) 0.3712(8) 0.5775(4) 0.121(4) Uani 0.5 1 d G . P B -1
H44B H 0.370665 0.411563 0.582013 0.145 Uiso 0.5 1 calc R U P B -1
C45B C 0.4298(10) 0.3590(7) 0.5470(3) 0.088(3) Uani 0.5 1 d G . P B -1
H45B H 0.421064 0.390962 0.530647 0.106 Uiso 0.5 1 calc R U P B -1
C46B C 0.4321(9) 0.3007(7) 0.4729(3) 0.081(3) Uani 0.5 1 d G . P B -1
C47B C 0.3494(9) 0.3195(8) 0.4802(3) 0.088(3) Uani 0.5 1 d G . P B -1
H47B H 0.332583 0.324340 0.501741 0.106 Uiso 0.5 1 calc R U P B -1
C48B C 0.2913(8) 0.3312(9) 0.4560(4) 0.121(4) Uani 0.5 1 d G . P B -1
H48B H 0.234851 0.344000 0.460939 0.145 Uiso 0.5 1 calc R U P B -1
C49B C 0.3160(10) 0.3241(10) 0.4244(3) 0.126(6) Uani 0.5 1 d G . P B -1
H49B H 0.276283 0.332048 0.407857 0.151 Uiso 0.5 1 calc R U P B -1
C50B C 0.3986(11) 0.3053(10) 0.4171(3) 0.121(4) Uani 0.5 1 d G . P B -1
H50B H 0.415448 0.300434 0.395577 0.145 Uiso 0.5 1 calc R U P B -1
C51B C 0.4567(8) 0.2936(8) 0.4414(4) 0.088(3) Uani 0.5 1 d G . P B -1
H51B H 0.513181 0.280774 0.436379 0.106 Uiso 0.5 1 calc R U P B -1
N100 N -0.0044(15) 0.1119(12) 0.4715(5) 0.125(8) Uani 0.5 1 d D U P C -1
H10A H 0.036511 0.143257 0.468275 0.150 Uiso 0.5 1 calc R U P C -1
H10B H 0.009661 0.075794 0.459471 0.150 Uiso 0.5 1 calc R U P C -1
C100 C -0.085(2) 0.1386(18) 0.4594(8) 0.185(18) Uani 0.5 1 d D U P C -1
H10C H -0.078133 0.149963 0.436850 0.277 Uiso 0.5 1 calc R U P C -1
H10D H -0.129255 0.104965 0.461755 0.277 Uiso 0.5 1 calc R U P C -1
H10E H -0.099916 0.178683 0.471376 0.277 Uiso 0.5 1 calc R U P C -1
C101 C -0.001(2) 0.0912(18) 0.5059(7) 0.23(2) Uani 0.5 1 d D U P C -1
H10F H 0.056122 0.074341 0.510897 0.350 Uiso 0.5 1 calc R U P C -1
H10G H -0.013365 0.129729 0.519463 0.350 Uiso 0.5 1 calc R U P C -1
H10H H -0.042704 0.056011 0.509842 0.350 Uiso 0.5 1 calc R U P C -1
N200 N 0.0879(7) 0.3503(5) 0.4594(2) 0.046(2) Uani 0.5 1 d D . P D -1
H20A H 0.087098 0.334303 0.439151 0.055 Uiso 0.5 1 calc R U P D -1
H20B H 0.143322 0.357735 0.464263 0.055 Uiso 0.5 1 calc R U P D -1
C200 C 0.0453(9) 0.4195(7) 0.4581(4) 0.055(3) Uani 0.5 1 d D . P D -1
H20C H 0.075162 0.447702 0.442752 0.082 Uiso 0.5 1 calc R U P D -1
H20D H -0.014122 0.414456 0.451590 0.082 Uiso 0.5 1 calc R U P D -1
H20E H 0.047638 0.440196 0.479175 0.082 Uiso 0.5 1 calc R U P D -1
C201 C 0.0612(6) 0.2973(5) 0.4790(2) 0.030(2) Uani 0.5 1 d D . P D -1
H20F H 0.098165 0.258615 0.475549 0.044 Uiso 0.5 1 calc R U P D -1
H20G H 0.064315 0.311035 0.501275 0.044 Uiso 0.5 1 calc R U P D -1
H20H H 0.002554 0.285296 0.473690 0.044 Uiso 0.5 1 calc R U P D -1
N300 N 0.736(2) 0.451(2) 0.5647(9) 0.247(18) Uani 0.5 1 d D U P E -1
H30A H 0.754710 0.492368 0.570469 0.296 Uiso 0.5 1 calc R U P E -1
H30B H 0.774939 0.420519 0.570995 0.296 Uiso 0.5 1 calc R U P E -1
C300 C 0.652(3) 0.437(3) 0.5806(10) 0.25(2) Uani 0.5 1 d D U P E -1
H30C H 0.658700 0.439052 0.603723 0.376 Uiso 0.5 1 calc R U P E -1
H30D H 0.609986 0.470506 0.573912 0.376 Uiso 0.5 1 calc R U P E -1
H30E H 0.631931 0.392561 0.574483 0.376 Uiso 0.5 1 calc R U P E -1
C301 C 0.725(3) 0.4481(11) 0.5301(8) 0.210(16) Uani 0.5 1 d D U P E -1
H30F H 0.778925 0.457244 0.519635 0.315 Uiso 0.5 1 calc R U P E -1
H30G H 0.704655 0.403580 0.524075 0.315 Uiso 0.5 1 calc R U P E -1
H30H H 0.682710 0.481524 0.523503 0.315 Uiso 0.5 1 calc R U P E -1
N400 N 0.7046(15) 0.2592(13) 0.6438(5) 0.136(8) Uani 0.5 1 d D U P . .
H40A H 0.690712 0.226204 0.629870 0.163 Uiso 0.5 1 calc R U P . .
H40B H 0.757221 0.273975 0.638311 0.163 Uiso 0.5 1 calc R U P . .
C400 C 0.7109(14) 0.2293(16) 0.6752(5) 0.134(10) Uani 0.5 1 d D U P . .
H40C H 0.753019 0.193373 0.674815 0.201 Uiso 0.5 1 calc R U P . .
H40D H 0.728279 0.263355 0.690600 0.201 Uiso 0.5 1 calc R U P . .
H40E H 0.655537 0.211108 0.681368 0.201 Uiso 0.5 1 calc R U P . .
C401 C 0.6433(18) 0.3160(16) 0.6386(9) 0.174(15) Uani 0.5 1 d D U P . .
H40F H 0.646270 0.330675 0.616428 0.262 Uiso 0.5 1 calc R U P . .
H40G H 0.585480 0.300945 0.643399 0.262 Uiso 0.5 1 calc R U P . .
H40H H 0.658222 0.353192 0.652630 0.262 Uiso 0.5 1 calc R U P . .
O500 O 0.000000 0.000000 0.4298(3) 0.119(4) Uani 1 2 d DS T P . .
H500 H 0.046(13) 0.028(13) 0.438(5) 0.178 Uiso 0.5 1 d D U P F -1
H501 H 0.012(13) 0.008(8) 0.4072(14) 0.178 Uiso 0.5 1 d D U P G -1

loop_
_atom_site_aniso_label
_atom_site_aniso_U_11
_atom_site_aniso_U_22
_atom_site_aniso_U_33
_atom_site_aniso_U_23
_atom_site_aniso_U_13
_atom_site_aniso_U_12
Cd1 0.0600(3) 0.0283(2) 0.0340(3) -0.00067(16) 0.00135(19) 0.00463(19)
Cd2 0.0713(4) 0.0285(2) 0.0319(2) -0.00425(16) 0.0025(2) -0.0079(2)
P40A 0.0504(11) 0.0613(12) 0.0401(9) 0.0051(8) 0.0043(7) 0.0011(9)
O10A 0.067(3) 0.042(3) 0.036(2) -0.0070(19) 0.003(2) 0.012(2)
O11A 0.093(4) 0.028(2) 0.046(3) -0.004(2) 0.010(3) 0.002(2)
O12A 0.073(3) 0.037(2) 0.036(3) 0.0071(18) 0.000(2) 0.006(2)
O13A 0.071(3) 0.025(2) 0.039(2) 0.0037(18) 0.006(2) 0.008(2)
O30A 0.059(3) 0.049(3) 0.042(3) 0.008(2) 0.006(2) -0.008(2)
O31A 0.091(4) 0.031(2) 0.047(3) -0.002(2) 0.017(3) -0.013(2)
O32A 0.060(3) 0.042(3) 0.064(3) -0.012(2) 0.019(3) -0.005(2)
O33A 0.098(4) 0.029(2) 0.051(3) 0.008(2) 0.021(3) 0.011(3)
C10A 0.042(3) 0.031(3) 0.037(3) 0.000(2) 0.007(3) 0.002(3)
C11A 0.051(4) 0.024(3) 0.040(3) 0.005(2) 0.005(3) 0.004(3)
C12A 0.048(4) 0.028(3) 0.040(3) 0.001(2) 0.007(3) 0.003(3)
C13A 0.035(3) 0.029(3) 0.040(3) 0.002(2) 0.003(2) -0.001(2)
C14A 0.042(3) 0.031(3) 0.035(3) 0.003(2) 0.002(3) 0.000(3)
C15A 0.045(3) 0.030(3) 0.037(3) 0.000(2) 0.004(3) 0.005(3)
C16A 0.061(4) 0.031(3) 0.042(4) -0.001(3) -0.003(3) 0.007(3)
C17A 0.046(4) 0.031(3) 0.040(3) 0.002(3) 0.001(3) 0.005(3)
C20A 0.040(3) 0.028(3) 0.042(3) 0.001(2) 0.006(3) -0.001(2)
C21A 0.046(4) 0.035(3) 0.036(3) 0.005(2) 0.008(3) 0.001(3)
C22A 0.044(4) 0.062(5) 0.047(4) 0.013(3) 0.008(3) 0.009(3)
C23A 0.038(4) 0.090(6) 0.056(4) 0.022(4) 0.000(3) 0.007(4)
C24A 0.049(4) 0.073(5) 0.039(4) 0.014(3) 0.002(3) -0.006(4)
C25A 0.039(3) 0.034(3) 0.039(3) 0.000(2) 0.003(3) -0.001(3)
C30A 0.046(4) 0.038(3) 0.031(3) 0.003(2) 0.003(3) -0.001(3)
C31A 0.056(4) 0.031(3) 0.032(3) -0.003(2) 0.000(3) 0.001(3)
C32A 0.055(4) 0.032(3) 0.028(3) 0.001(2) 0.000(3) 0.001(3)
C33A 0.040(3) 0.036(3) 0.030(3) -0.001(2) 0.003(2) 0.002(3)
C34A 0.055(4) 0.033(3) 0.032(3) -0.001(2) -0.001(3) 0.002(3)
C35A 0.057(4) 0.034(3) 0.034(3) 0.005(3) -0.001(3) -0.006(3)
C36A 0.066(5) 0.038(4) 0.029(3) 0.001(3) -0.001(3) -0.007(3)
C37A 0.057(4) 0.036(3) 0.037(3) -0.002(3) -0.003(3) 0.002(3)
C40A 0.054(4) 0.077(6) 0.048(4) 0.025(4) 0.013(3) 0.018(4)
C41A 0.084(7) 0.053(5) 0.066(5) 0.007(4) 0.019(5) 0.010(4)
C42A 0.150(11) 0.045(5) 0.116(9) 0.024(5) 0.043(8) 0.035(6)
C43A 0.140(13) 0.065(7) 0.145(13) 0.035(8) 0.048(10) 0.035(8)
C44A 0.111(10) 0.118(10) 0.103(9) 0.060(8) 0.048(8) 0.055(9)
C45A 0.064(6) 0.106(8) 0.085(7) 0.049(6) 0.023(5) 0.025(5)
C46A 0.055(4) 0.075(5) 0.036(3) 0.001(3) -0.004(3) -0.012(4)
C47A 0.048(4) 0.102(7) 0.038(4) 0.013(4) 0.000(3) -0.003(4)
C48A 0.056(5) 0.129(9) 0.042(4) 0.012(5) -0.002(4) -0.015(5)
C49A 0.094(7) 0.100(8) 0.048(5) 0.004(5) -0.010(5) -0.043(6)
C50A 0.136(10) 0.081(7) 0.057(5) -0.021(5) 0.006(6) -0.039(7)
C51A 0.099(7) 0.071(6) 0.047(4) -0.010(4) 0.009(5) -0.020(5)
P40B 0.0457(15) 0.0522(16) 0.0676(17) 0.000 0.000 -0.0137(12)
O10B 0.063(3) 0.047(3) 0.029(2) -0.0036(19) 0.001(2) -0.003(2)
O11B 0.080(4) 0.078(4) 0.038(3) -0.011(3) 0.012(3) -0.001(3)
O30B 0.063(3) 0.077(4) 0.040(3) 0.000(2) 0.007(2) -0.007(3)
O31B 0.047(3) 0.094(4) 0.033(2) -0.014(2) 0.001(2) -0.004(3)
C10B 0.057(7) 0.043(6) 0.086(9) 0.000 0.000 -0.014(5)
C11B 0.056(5) 0.041(4) 0.064(5) 0.000(3) 0.014(4) -0.010(3)
C12B 0.060(4) 0.037(4) 0.041(4) -0.003(3) 0.003(3) -0.010(3)
C13B 0.039(5) 0.046(5) 0.044(5) 0.000 0.000 -0.007(4)
C14B 0.062(5) 0.039(4) 0.042(4) -0.002(3) 0.004(3) -0.016(3)
C20B 0.043(4) 0.054(5) 0.053(6) 0.000 0.000 -0.017(4)
C21B 0.044(6) 0.055(6) 0.094(17) -0.004(8) -0.002(8) -0.012(5)
C22B 0.046(7) 0.056(7) 0.124(15) -0.008(8) 0.003(8) -0.011(6)
C23B 0.055(8) 0.061(9) 0.18(2) -0.022(11) 0.010(10) -0.004(6)
C24B 0.056(8) 0.071(8) 0.119(17) -0.011(9) 0.006(9) -0.008(6)
C25B 0.046(5) 0.067(7) 0.093(13) -0.006(11) 0.008(10) -0.019(5)
C30B 0.048(6) 0.052(6) 0.066(7) 0.000 0.000 -0.001(5)
C31B 0.045(4) 0.072(5) 0.050(4) 0.007(4) 0.008(3) -0.006(4)
C32B 0.048(4) 0.049(4) 0.041(4) 0.001(3) 0.001(3) -0.001(3)
C33B 0.040(5) 0.052(6) 0.039(5) 0.000 0.000 0.002(4)
C34B 0.054(4) 0.062(5) 0.036(3) -0.005(3) 0.004(3) 0.004(4)
C40B 0.079(8) 0.075(6) 0.087(7) 0.003(5) -0.014(6) -0.021(6)
C41B 0.089(6) 0.086(7) 0.090(5) -0.003(4) -0.014(5) -0.020(5)
C42B 0.111(8) 0.161(12) 0.092(6) -0.015(6) -0.021(5) 0.002(8)
C43B 0.112(10) 0.169(15) 0.097(8) -0.012(8) -0.021(8) 0.005(10)
C44B 0.111(8) 0.161(12) 0.092(6) -0.015(6) -0.021(5) 0.002(8)
C45B 0.089(6) 0.086(7) 0.090(5) -0.003(4) -0.014(5) -0.020(5)
C46B 0.079(8) 0.075(6) 0.087(7) 0.003(5) -0.014(6) -0.021(6)
C47B 0.089(6) 0.086(7) 0.090(5) -0.003(4) -0.014(5) -0.020(5)
C48B 0.111(8) 0.161(12) 0.092(6) -0.015(6) -0.021(5) 0.002(8)
C49B 0.112(10) 0.169(15) 0.097(8) -0.012(8) -0.021(8) 0.005(10)
C50B 0.111(8) 0.161(12) 0.092(6) -0.015(6) -0.021(5) 0.002(8)
C51B 0.089(6) 0.086(7) 0.090(5) -0.003(4) -0.014(5) -0.020(5)
N100 0.160(19) 0.126(16) 0.090(13) 0.014(12) 0.045(14) -0.046(14)
C100 0.18(3) 0.17(3) 0.21(3) 0.10(3) 0.06(3) 0.11(2)
C101 0.31(4) 0.19(3) 0.20(4) 0.05(3) -0.17(4) -0.12(3)
N200 0.048(6) 0.054(6) 0.036(5) -0.009(4) 0.000(5) -0.001(5)
C200 0.043(8) 0.066(7) 0.055(8) -0.024(6) -0.010(6) 0.012(6)
C201 0.021(5) 0.049(6) 0.019(5) -0.011(4) -0.007(4) 0.012(4)
N300 0.27(3) 0.20(3) 0.27(3) 0.02(2) 0.03(2) 0.06(2)
C300 0.22(3) 0.25(4) 0.28(4) 0.09(3) -0.07(3) -0.07(3)
C301 0.32(4) 0.029(11) 0.28(3) -0.042(17) 0.00(3) 0.042(19)
N400 0.102(14) 0.19(2) 0.116(12) 0.013(14) 0.029(12) -0.022(13)
C400 0.054(11) 0.28(3) 0.071(11) -0.007(15) 0.008(10) 0.018(16)
C401 0.089(18) 0.24(3) 0.20(3) 0.06(3) 0.02(2) -0.015(17)
O500 0.151(13) 0.127(11) 0.079(7) 0.000 0.000 -0.018(9)

loop_
_atom_type_symbol
_atom_type_description
_atom_type_scat_dispersion_real
_atom_type_scat_dispersion_imag
_atom_type_scat_source
C C 0.0181 0.0091 'International Tables Vol C Tables 4.2.6.8 and 6.1.1.4'
H H 0.0000 0.0000 'International Tables Vol C Tables 4.2.6.8 and 6.1.1.4'
O O 0.0492 0.0322 'International Tables Vol C Tables 4.2.6.8 and 6.1.1.4'
P P 0.2955 0.4335 'International Tables Vol C Tables 4.2.6.8 and 6.1.1.4'
Cd Cd 0.1185 4.6533 'International Tables Vol C Tables 4.2.6.8 and 6.1.1.4'
N N 0.0311 0.0180 'International Tables Vol C Tables 4.2.6.8 and 6.1.1.4'

loop_
_geom_angle_atom_site_label_1
_geom_angle_atom_site_label_2
_geom_angle_atom_site_label_3
_geom_angle
_geom_angle_site_symmetry_1
_geom_angle_site_symmetry_3
O11A Cd1 O30A 103.8(2) . 4
O11A Cd1 O32A 131.77(18) . 3_545
O30A Cd1 O32A 92.65(18) 4 3_545
O11A Cd1 O31B 133.48(19) . 7_565
O30A Cd1 O31B 88.29(17) 4 7_565
O32A Cd1 O31B 91.3(2) 3_545 7_565
O11A Cd1 O30B 92.4(2) . 7_565
O30A Cd1 O30B 139.45(17) 4 7_565
O32A Cd1 O30B 103.8(2) 3_545 7_565
O31B Cd1 O30B 55.11(17) 7_565 7_565
O11A Cd1 O33A 80.62(17) . 3_545
O30A Cd1 O33A 129.94(19) 4 3_545
O32A Cd1 O33A 55.18(17) 3_545 3_545
O31B Cd1 O33A 124.91(19) 7_565 3_545
O30B Cd1 O33A 88.9(2) 7_565 3_545
O11A Cd1 C37A 106.17(19) . 3_545
O30A Cd1 C37A 113.4(2) 4 3_545
O32A Cd1 C37A 28.06(19) 3_545 3_545
O31B Cd1 C37A 109.6(2) 7_565 3_545
O30B Cd1 C37A 96.7(2) 7_565 3_545
O33A Cd1 C37A 27.13(18) 3_545 3_545
O11A Cd1 C34B 114.3(2) . 7_565
O30A Cd1 C34B 114.2(2) 4 7_565
O32A Cd1 C34B 98.5(2) 3_545 7_565
O31B Cd1 C34B 27.5(2) 7_565 7_565
O30B Cd1 C34B 27.6(2) 7_565 7_565
O33A Cd1 C34B 108.3(2) 3_545 7_565
C37A Cd1 C34B 104.9(2) 3_545 7_565
O31A Cd2 O10A 109.8(2) . 4_455
O31A Cd2 O10B 110.54(18) . .
O10A Cd2 O10B 95.03(17) 4_455 .
O31A Cd2 O13A 90.19(16) . 3_545
O10A Cd2 O13A 97.21(17) 4_455 3_545
O10B Cd2 O13A 150.63(17) . 3_545
O31A Cd2 O12A 142.07(17) . 3_545
O10A Cd2 O12A 92.17(18) 4_455 3_545
O10B Cd2 O12A 97.35(16) . 3_545
O13A Cd2 O12A 55.67(15) 3_545 3_545
O31A Cd2 O11B 90.0(2) . .
O10A Cd2 O11B 149.95(17) 4_455 .
O10B Cd2 O11B 56.02(18) . .
O13A Cd2 O11B 105.35(18) 3_545 .
O12A Cd2 O11B 84.6(2) 3_545 .
O31A Cd2 C17A 116.64(18) . 3_545
O10A Cd2 C17A 94.22(18) 4_455 3_545
O10B Cd2 C17A 125.05(19) . 3_545
O13A Cd2 C17A 27.49(17) 3_545 3_545
O12A Cd2 C17A 28.22(17) 3_545 3_545
O11B Cd2 C17A 96.7(2) . 3_545
O31A Cd2 C14B 102.0(2) . .
O10A Cd2 C14B 122.8(2) 4_455 .
O10B Cd2 C14B 28.2(2) . .
O13A Cd2 C14B 129.6(2) 3_545 .
O12A Cd2 C14B 90.49(19) 3_545 .
O11B Cd2 C14B 27.8(2) . .
C17A Cd2 C14B 112.4(2) 3_545 .
C20A P40A C46A 104.3(3) . .
C20A P40A C40A 104.2(3) . .
C46A P40A C40A 106.4(4) . .
C16A O10A Cd2 117.3(5) . 4
C16A O11A Cd1 103.9(4) . .
C17A O12A Cd2 90.4(4) . 3
C17A O13A Cd2 91.7(4) . 3
C36A O30A Cd1 135.0(5) . 4_455
C36A O31A Cd2 111.5(4) . .
C37A O32A Cd1 94.6(4) . 3
C37A O33A Cd1 88.4(4) . 3
C15A C10A C11A 118.5(6) . .
C15A C10A C21A 122.8(5) . .
C11A C10A C21A 118.4(5) . .
C12A C11A C10A 121.1(6) . .
C11A C12A C13A 120.5(6) . .
C11A C12A C16A 119.8(6) . .
C13A C12A C16A 119.6(6) . .
C12A C13A C14A 119.0(6) . .
C15A C14A C13A 119.9(6) . .
C15A C14A C17A 120.3(6) . .
C13A C14A C17A 119.7(5) . .
C10A C15A C14A 120.9(6) . .
O11A C16A O10A 123.9(6) . .
O11A C16A C12A 116.5(6) . .
O10A C16A C12A 119.6(6) . .
O13A C17A O12A 122.0(6) . .
O13A C17A C14A 119.8(6) . .
O12A C17A C14A 118.2(6) . .
O13A C17A Cd2 60.8(3) . 3
O12A C17A Cd2 61.4(3) . 3
C14A C17A Cd2 176.2(5) . 3
C25A C20A C21A 118.0(6) . .
C25A C20A P40A 127.3(5) . .
C21A C20A P40A 114.5(5) . .
C22A C21A C20A 120.8(6) . .
C22A C21A C10A 116.8(6) . .
C20A C21A C10A 122.5(6) . .
C23A C22A C21A 119.9(6) . .
C22A C23A C24A 119.4(7) . .
C25A C24A C23A 122.2(7) . .
C24A C25A C20A 119.7(6) . .
C24A C25A C30A 116.6(6) . .
C20A C25A C30A 123.6(6) . .
C31A C30A C35A 119.8(6) . .
C31A C30A C25A 118.5(6) . .
C35A C30A C25A 121.6(6) . .
C30A C31A C32A 121.2(6) . .
C33A C32A C31A 119.4(6) . .
C33A C32A C36A 120.1(6) . .
C31A C32A C36A 120.4(6) . .
C32A C33A C34A 119.5(6) . .
C35A C34A C33A 120.0(6) . .
C35A C34A C37A 119.9(6) . .
C33A C34A C37A 120.1(6) . .
C30A C35A C34A 120.0(6) . .
O31A C36A O30A 123.6(6) . .
O31A C36A C32A 117.5(6) . .
O30A C36A C32A 118.8(6) . .
O33A C37A O32A 121.8(6) . .
O33A C37A C34A 120.0(6) . .
O32A C37A C34A 118.2(6) . .
O33A C37A Cd1 64.5(4) . 3
O32A C37A Cd1 57.3(3) . 3
C34A C37A Cd1 175.4(5) . 3
C45A C40A C41A 119.1(9) . .
C45A C40A P40A 119.7(9) . .
C41A C40A P40A 120.7(6) . .
C42A C41A C40A 119.4(11) . .
C43A C42A C41A 120.7(14) . .
C42A C43A C44A 119.3(11) . .
C45A C44A C43A 120.0(12) . .
C40A C45A C44A 121.4(13) . .
C51A C46A C47A 119.1(8) . .
C51A C46A P40A 116.1(7) . .
C47A C46A P40A 124.7(7) . .
C46A C47A C48A 120.0(10) . .
C49A C48A C47A 119.7(10) . .
C48A C49A C50A 119.8(9) . .
C49A C50A C51A 120.1(10) . .
C46A C51A C50A 121.3(10) . .
C46B P40B C20B 105.7(5) . .
C46B P40B C40B 105.0(8) . .
C20B P40B C40B 101.7(5) . .
C14B O10B Cd2 92.9(4) . .
C14B O11B Cd2 88.8(5) . .
C34B O30B Cd1 90.7(5) . 7_666
C34B O31B Cd1 92.5(4) . 7_666
C11B C10B C11B 118.8(11) 6_556 .
C11B C10B C21B 129.6(8) 6_556 .
C11B C10B C21B 111.5(7) . .
C12B C11B C10B 121.1(8) . .
C11B C12B C13B 119.9(7) . .
C11B C12B C14B 120.5(7) . .
C13B C12B C14B 119.6(7) . .
C12B C13B C12B 119.1(10) . 6_556
O11B C14B O10B 122.3(7) . .
O11B C14B C12B 118.6(7) . .
O10B C14B C12B 119.1(6) . .
O11B C14B Cd2 63.4(4) . .
O10B C14B Cd2 58.9(4) . .
C12B C14B Cd2 176.6(5) . .
C21B C20B C25B 120.0 . .
C21B C20B P40B 124.8(5) . .
C25B C20B P40B 112.4(5) . .
C20B C21B C22B 120.0 . .
C20B C21B C10B 124.0(7) . .
C22B C21B C10B 115.9(7) . .
C23B C22B C21B 120.0 . .
C24B C23B C22B 120.0 . .
C23B C24B C25B 120.0 . .
C24B C25B C20B 120.0 . .
C24B C25B C30B 115.0(7) . .
C20B C25B C30B 125.0(7) . .
C31B C30B C31B 119.0(10) . 6_556
C31B C30B C25B 126.4(7) . .
C31B C30B C25B 114.1(7) 6_556 .
C30B C31B C32B 121.1(7) . .
C33B C32B C31B 119.0(7) . .
C33B C32B C34B 121.2(7) . .
C31B C32B C34B 119.7(6) . .
C32B C33B C32B 120.7(10) 6_556 .
O31B C34B O30B 121.7(7) . .
O31B C34B C32B 119.0(6) . .
O30B C34B C32B 119.2(7) . .
O31B C34B Cd1 60.0(4) . 7_666
O30B C34B Cd1 61.7(4) . 7_666
C32B C34B Cd1 175.9(6) . 7_666
C41B C40B C45B 120.0 . .
C41B C40B P40B 120.2(9) . .
C45B C40B P40B 119.7(9) . .
C42B C41B C40B 120.0 . .
C43B C42B C41B 120.0 . .
C42B C43B C44B 120.0 . .
C45B C44B C43B 120.0 . .
C44B C45B C40B 120.0 . .
C47B C46B C51B 120.0 . .
C47B C46B P40B 127.8(9) . .
C51B C46B P40B 112.2(9) . .
C46B C47B C48B 120.0 . .
C49B C48B C47B 120.0 . .
C48B C49B C50B 120.0 . .
C51B C50B C49B 120.0 . .
C50B C51B C46B 120.0 . .
C100 N100 C101 118(2) . .
C201 N200 C200 124.7(11) . .
C301 N300 C300 109(3) . .
C400 N400 C401 119(2) . .

loop_
_geom_bond_atom_site_label_1
_geom_bond_atom_site_label_2
_geom_bond_distance
_geom_bond_site_symmetry_2
Cd1 O11A 2.235(5) .
Cd1 O30A 2.253(5) 4
Cd1 O32A 2.278(5) 3_545
Cd1 O31B 2.340(5) 7_565
Cd1 O30B 2.377(6) 7_565
Cd1 O33A 2.436(5) 3_545
Cd1 C37A 2.698(7) 3_545
Cd1 C34B 2.700(7) 7_565
Cd2 O31A 2.197(5) .
Cd2 O10A 2.278(6) 4_455
Cd2 O10B 2.299(4) .
Cd2 O13A 2.339(4) 3_545
Cd2 O12A 2.351(5) 3_545
Cd2 O11B 2.399(6) .
Cd2 C17A 2.679(6) 3_545
Cd2 C14B 2.682(7) .
P40A C20A 1.829(7) .
P40A C46A 1.836(8) .
P40A C40A 1.844(9) .
O10A C16A 1.258(8) .
O11A C16A 1.255(8) .
O12A C17A 1.267(8) .
O13A C17A 1.237(8) .
O30A C36A 1.266(9) .
O31A C36A 1.256(8) .
O32A C37A 1.273(8) .
O33A C37A 1.231(8) .
C10A C15A 1.387(8) .
C10A C11A 1.395(8) .
C10A C21A 1.491(9) .
C11A C12A 1.374(9) .
C12A C13A 1.388(8) .
C12A C16A 1.508(9) .
C13A C14A 1.403(8) .
C14A C15A 1.389(8) .
C14A C17A 1.505(8) .
C20A C25A 1.419(9) .
C20A C21A 1.425(9) .
C21A C22A 1.398(10) .
C22A C23A 1.389(10) .
C23A C24A 1.391(10) .
C24A C25A 1.375(10) .
C25A C30A 1.500(9) .
C30A C31A 1.380(9) .
C30A C35A 1.387(9) .
C31A C32A 1.395(9) .
C32A C33A 1.390(8) .
C32A C36A 1.493(9) .
C33A C34A 1.408(9) .
C34A C35A 1.396(9) .
C34A C37A 1.499(9) .
C40A C45A 1.366(12) .
C40A C41A 1.408(13) .
C41A C42A 1.408(13) .
C42A C43A 1.366(19) .
C43A C44A 1.40(2) .
C44A C45A 1.381(16) .
C46A C51A 1.362(12) .
C46A C47A 1.392(12) .
C47A C48A 1.411(12) .
C48A C49A 1.375(14) .
C49A C50A 1.379(16) .
C50A C51A 1.389(13) .
P40B C46B 1.801(11) .
P40B C20B 1.856(7) .
P40B C40B 1.867(12) .
O10B C14B 1.270(9) .
O11B C14B 1.252(9) .
O30B C34B 1.251(8) .
O31B C34B 1.249(9) .
C10B C11B 1.379(10) 6_556
C10B C11B 1.379(10) .
C10B C21B 1.506(13) .
C11B C12B 1.379(11) .
C12B C13B 1.393(9) .
C12B C14B 1.499(10) .
C20B C21B 1.3900 .
C20B C25B 1.3900 .
C21B C22B 1.3900 .
C22B C23B 1.3900 .
C23B C24B 1.3900 .
C24B C25B 1.3900 .
C25B C30B 1.498(12) .
C30B C31B 1.378(10) .
C30B C31B 1.378(10) 6_556
C31B C32B 1.389(10) .
C32B C33B 1.383(8) .
C32B C34B 1.492(10) .
C40B C41B 1.3900 .
C40B C45B 1.3900 .
C41B C42B 1.3900 .
C42B C43B 1.3900 .
C43B C44B 1.3900 .
C44B C45B 1.3900 .
C46B C47B 1.3900 .
C46B C51B 1.3900 .
C47B C48B 1.3900 .
C48B C49B 1.3900 .
C49B C50B 1.3900 .
C50B C51B 1.3900 .
N100 C100 1.464(18) .
N100 C101 1.510(19) .
N200 C201 1.409(13) .
N200 C200 1.541(13) .
N300 C301 1.470(19) .
N300 C300 1.510(19) .
N400 C400 1.456(17) .
N400 C401 1.508(18) .
